data_4501915
loop_
_publ_author_name
'Parhi, Purnendu'
'Upreti, Shailesh'
'Ramanan, Arunachalam'

_publ_section_title
;
 Crystallization of Calcium Vanadate Solids from Solution: A Metathetic
 Route
;
_journal_issue 12
_journal_name_full 'Crystal Growth &amp; Design'
_journal_page_first 5078
_journal_paper_doi 10.1021/cg100703h
_journal_volume 10
_journal_year 2010
_chemical_formula_moiety '2(O3 V), 3(H2 O), 2(O), Ca'
_chemical_formula_sum 'Ca H6 O11 V2'
_chemical_formula_weight 324.01
_chemical_name_systematic
; 
 ? 
;
_space_group_IT_number 12
_symmetry_cell_setting monoclinic
_symmetry_space_group_name_Hall '-C 2y'
_symmetry_space_group_name_H-M 'C 1 2/m 1'
_atom_sites_solution_hydrogens geom
_atom_sites_solution_primary direct
_atom_sites_solution_secondary difmap
_audit_creation_method SHELXL-97
_cell_angle_alpha 90.00
_cell_angle_beta 102.439(3)
_cell_angle_gamma 90.00
_cell_formula_units_Z 4
_cell_length_a 16.952(4)
_cell_length_b 6.9373(14)
_cell_length_c 7.2921(15)
_cell_measurement_reflns_used 1956
_cell_measurement_temperature 298(2)
_cell_measurement_theta_max 25.03
_cell_measurement_theta_min 2.46
_cell_volume 837.4(3)
_computing_cell_refinement 'Bruker SMART'
_computing_data_collection 'Bruker SMART'
_computing_data_reduction 'Bruker SAINT'
_computing_molecular_graphics 'Bruker SHELXTL'
_computing_publication_material 'Bruker SHELXTL'
_computing_structure_refinement 'SHELXL-97 (Sheldrick, 1997)'
_computing_structure_solution 'SHELXS-97 (Sheldrick, 1990)'
_diffrn_ambient_temperature 298(2)
_diffrn_measured_fraction_theta_full 0.986
_diffrn_measured_fraction_theta_max 0.986
_diffrn_measurement_device_type 'CCD area detector'
_diffrn_measurement_method 'phi and omega scans'
_diffrn_radiation_monochromator graphite
_diffrn_radiation_source 'fine-focus sealed tube'
_diffrn_radiation_type MoK\a
_diffrn_radiation_wavelength 0.71073
_diffrn_reflns_av_R_equivalents 0.0261
_diffrn_reflns_av_sigmaI/netI 0.0241
_diffrn_reflns_limit_h_max 20
_diffrn_reflns_limit_h_min -20
_diffrn_reflns_limit_k_max 8
_diffrn_reflns_limit_k_min -8
_diffrn_reflns_limit_l_max 8
_diffrn_reflns_limit_l_min -8
_diffrn_reflns_number 3854
_diffrn_reflns_theta_full 25.03
_diffrn_reflns_theta_max 25.03
_diffrn_reflns_theta_min 2.46
_exptl_absorpt_coefficient_mu 2.890
_exptl_absorpt_correction_T_max 0.829
_exptl_absorpt_correction_T_min 0.729
_exptl_absorpt_correction_type multi-scan
_exptl_absorpt_process_details '(SADABS; Bruker, 2000)'
_exptl_crystal_colour 'pale yellow'
_exptl_crystal_density_diffrn 2.570
_exptl_crystal_density_method 'not measured'
_exptl_crystal_description rod
_exptl_crystal_F_000 640
_exptl_crystal_size_max 0.210
_exptl_crystal_size_mid 0.097
_exptl_crystal_size_min 0.065
_refine_diff_density_max 1.095
_refine_diff_density_min -1.413
_refine_diff_density_rms 0.222
_refine_ls_extinction_method none
_refine_ls_goodness_of_fit_ref 1.205
_refine_ls_hydrogen_treatment constr
_refine_ls_matrix_type full
_refine_ls_number_parameters 89
_refine_ls_number_reflns 916
_refine_ls_number_restraints 0
_refine_ls_restrained_S_all 1.205
_refine_ls_R_factor_all 0.0763
_refine_ls_R_factor_gt 0.0732
_refine_ls_shift/su_max 0.002
_refine_ls_shift/su_mean 0.001
_refine_ls_structure_factor_coef Fsqd
_refine_ls_weighting_details 'calc w=1/[\s^2^(Fo^2^)+(0.1008P)^2^+16.5511P] where P=(Fo^2^+2Fc^2^)/3'
_refine_ls_weighting_scheme calc
_refine_ls_wR_factor_gt 0.2006
_refine_ls_wR_factor_ref 0.2091
_reflns_number_gt 751
_reflns_number_total 804
_reflns_threshold_expression >2sigma(I)
_cod_data_source_file cg100703h_si_001.cif
_cod_data_source_block 3
_cod_depositor_comments
;
The following automatic conversions were performed:

'_symmetry_cell_setting' value 'Monoclinic' changed to 'monoclinic'
according to /home/saulius/struct/CIF-dictionaries/cif_core.dic
dictionary named 'cif_core.dic' version 2.4.2 from 2011-04-26.

Automatic conversion script
Id: cif_fix_values 1715 2011-07-08 13:25:40Z adriana 
;
_cod_original_sg_symbol_H-M C2/m
_cod_database_code 4501915

loop_
_symmetry_equiv_pos_as_xyz
'x, y, z'
'-x, y, -z'
'x+1/2, y+1/2, z'
'-x+1/2, y+1/2, -z'
'-x, -y, -z'
'x, -y, z'
'-x+1/2, -y+1/2, -z'
'x+1/2, -y+1/2, z'

loop_
_atom_site_label
_atom_site_type_symbol
_atom_site_fract_x
_atom_site_fract_y
_atom_site_fract_z
_atom_site_U_iso_or_equiv
_atom_site_adp_type
_atom_site_occupancy
_atom_site_symmetry_multiplicity
_atom_site_calc_flag
_atom_site_refinement_flags
V1 V 0.07489(8) 0.0000 -0.0874(2) 0.0123(6) Uani 1 2 d S
V2 V 0.07388(8) 0.0000 0.41181(19) 0.0147(6) Uani 1 2 d S
Ca1 Ca 0.30452(15) 0.0000 0.0244(4) 0.0361(8) Uani 1 2 d S
O1 O 0.0441(5) 0.0000 0.1491(12) 0.0130(6) Uani 1 2 d S
O2 O 0.1297(5) 0.1892(13) 0.4425(13) 0.018(3) Uani 1 1 d .
O3 O 0.0441(5) 0.0000 0.6452(11) 0.021(4) Uani 1 2 d S
O4 O 0.1571(6) 0.1402(17) -0.0461(15) 0.029(2) Uani 0.50 1 d P
O5 O 0.2514(4) 0.2465(12) -0.2356(13) 0.084(3) Uani 1 1 d .
O6 O 0.4082(9) 0.0000 0.3174(16) 0.078(4) Uani 1 2 d S
O7 O 0.4153(8) 0.0000 -0.1486(19) 0.075(4) Uani 1 2 d S
O4D O 0.1035(7) 0.2150(15) -0.0721(16) 0.029(2) Uani 0.50 1 d P
O1W O 0.3054(7) 0.0000 0.5393(17) 0.071(3) Uani 1 2 d S
H1 H 0.2873 0.3176 -0.2781 0.04(3) Uiso 1 1 d R
H2 H 0.2210 0.1706 -0.3184 0.04(4) Uiso 1 1 d R
H3 H 0.3773 0.0399 -0.1818 0.04(4) Uiso 0.50 1 d PR
H4 H 0.4352 0.0577 -0.2300 0.04(3) Uiso 0.50 1 d PR

loop_
_atom_site_aniso_label
_atom_site_aniso_U_11
_atom_site_aniso_U_22
_atom_site_aniso_U_33
_atom_site_aniso_U_23
_atom_site_aniso_U_13
_atom_site_aniso_U_12
V1 0.0086(9) 0.0195(10) 0.0087(9) 0.000 0.0019(6) 0.000
V2 0.0085(9) 0.0295(11) 0.0062(9) 0.000 0.0015(6) 0.000
Ca1 0.0258(13) 0.0427(15) 0.0388(15) 0.000 0.0048(10) 0.000
O1 0.007(4) 0.028(2) 0.009(4) 0.000 0.000(3) 0.000
O2 0.020(5) 0.018(5) 0.020(6) -0.001(5) 0.011(4) -0.006(4)
O3 0.009(4) 0.049(13) 0.006(3) 0.000 0.001(3) 0.006(2)
O4 0.021(6) 0.028(5) 0.038(6) -0.008(5) 0.005(4) -0.012(5)
O5 0.026(4) 0.077(7) 0.141(10) 0.012(7) 0.003(5) -0.017(5)
O6 0.087(9) 0.105(11) 0.033(6) 0.000 -0.006(6) 0.000
O7 0.066(8) 0.090(10) 0.078(9) 0.000 0.037(7) 0.000
O4D 0.027(6) 0.017(5) 0.039(6) -0.010(5) 0.001(4) -0.003(5)
O1W 0.071(8) 0.083(9) 0.061(8) 0.000 0.021(6) 0.000

loop_
_atom_type_symbol
_atom_type_description
_atom_type_scat_dispersion_real
_atom_type_scat_dispersion_imag
_atom_type_scat_source
O O 0.0106 0.0060 'International Tables Vol C Tables 4.2.6.8 and 6.1.1.4'
H H 0.0000 0.0000 'International Tables Vol C Tables 4.2.6.8 and 6.1.1.4'
Ca Ca 0.2262 0.3064 'International Tables Vol C Tables 4.2.6.8 and 6.1.1.4'
V V 0.3005 0.5294 'International Tables Vol C Tables 4.2.6.8 and 6.1.1.4'

loop_
_geom_angle_atom_site_label_1
_geom_angle_atom_site_label_2
_geom_angle_atom_site_label_3
_geom_angle
_geom_angle_site_symmetry_1
_geom_angle_site_symmetry_3
O4D V1 O4D 144.8(8) 6 .
O4D V1 O4 36.8(5) 6 6
O4D V1 O4 108.0(7) . 6
O4D V1 O4 108.0(7) 6 .
O4D V1 O4 36.8(5) . .
O4 V1 O4 71.1(8) 6 .
O4D V1 O1 94.4(4) 6 .
O4D V1 O1 94.4(4) . .
O4 V1 O1 102.5(4) 6 .
O4 V1 O1 102.5(4) . .
O4D V1 O3 94.9(4) 6 1_554
O4D V1 O3 94.9(4) . 1_554
O4 V1 O3 102.6(4) 6 1_554
O4 V1 O3 102.6(4) . 1_554
O1 V1 O3 149.0(4) . 1_554
O4D V1 O1 107.6(4) 6 5
O4D V1 O1 107.6(4) . 5
O4 V1 O1 144.4(4) 6 5
O4 V1 O1 144.4(4) . 5
O1 V1 O1 74.9(4) . 5
O3 V1 O1 74.0(4) 1_554 5
O4D V1 V2 104.2(4) 6 5
O4D V1 V2 104.2(4) . 5
O4 V1 V2 130.9(4) 6 5
O4 V1 V2 130.9(4) . 5
O1 V1 V2 111.0(3) . 5
O3 V1 V2 38.0(2) 1_554 5
O1 V1 V2 36.1(2) 5 5
O4D V1 V1 103.9(4) 6 5
O4D V1 V1 103.9(4) . 5
O4 V1 V1 130.9(4) 6 5
O4 V1 V1 130.9(4) . 5
O1 V1 V1 38.2(2) . 5
O3 V1 V1 110.8(2) 1_554 5
O1 V1 V1 36.7(2) 5 5
V2 V1 V1 72.81(6) 5 5
O2 V2 O2 109.7(7) 6 .
O2 V2 O1 99.4(4) 6 .
O2 V2 O1 99.4(4) . .
O2 V2 O3 98.0(4) 6 .
O2 V2 O3 98.0(4) . .
O1 V2 O3 149.5(4) . .
O2 V2 O3 125.1(3) 6 5_556
O2 V2 O3 125.1(3) . 5_556
O1 V2 O3 75.2(4) . 5_556
O3 V2 O3 74.3(4) . 5_556
O2 V2 V2 117.0(3) 6 5_556
O2 V2 V2 117.0(3) . 5_556
O1 V2 V2 111.5(3) . 5_556
O3 V2 V2 38.0(2) . 5_556
O3 V2 V2 36.3(2) 5_556 5_556
O2 V2 V1 118.0(3) 6 5
O2 V2 V1 118.0(3) . 5
O1 V2 V1 38.3(3) . 5
O3 V2 V1 111.3(2) . 5
O3 V2 V1 36.9(2) 5_556 5
V2 V2 V1 73.23(6) 5_556 5
O6 Ca1 O7 87.9(5) . .
O6 Ca1 O4D 64.5(3) . 7
O7 Ca1 O4D 63.4(3) . 7
O6 Ca1 O4D 64.5(3) . 4_545
O7 Ca1 O4D 63.4(3) . 4_545
O4D Ca1 O4D 104.8(5) 7 4_545
O6 Ca1 O5 135.5(2) . .
O7 Ca1 O5 78.9(3) . .
O4D Ca1 O5 71.6(3) 7 .
O4D Ca1 O5 137.7(3) 4_545 .
O6 Ca1 O5 135.5(2) . 6
O7 Ca1 O5 78.9(3) . 6
O4D Ca1 O5 137.7(3) 7 6
O4D Ca1 O5 71.6(3) 4_545 6
O5 Ca1 O5 83.5(4) . 6
O6 Ca1 O4 79.8(3) . 7
O7 Ca1 O4 79.8(3) . 7
O4D Ca1 O4 23.3(3) 7 7
O4D Ca1 O4 128.1(4) 4_545 7
O5 Ca1 O4 56.2(3) . 7
O5 Ca1 O4 137.3(3) 6 7
O6 Ca1 O4 79.8(3) . 4_545
O7 Ca1 O4 79.8(3) . 4_545
O4D Ca1 O4 128.1(4) 7 4_545
O4D Ca1 O4 23.3(3) 4_545 4_545
O5 Ca1 O4 137.3(3) . 4_545
O5 Ca1 O4 56.2(3) 6 4_545
O4 Ca1 O4 151.4(5) 7 4_545
O6 Ca1 O4 130.0(4) . .
O7 Ca1 O4 133.9(4) . .
O4D Ca1 O4 105.9(3) 7 .
O4D Ca1 O4 149.3(4) 4_545 .
O5 Ca1 O4 56.1(3) . .
O5 Ca1 O4 86.2(3) 6 .
O4 Ca1 O4 82.6(3) 7 .
O4 Ca1 O4 126.0(4) 4_545 .
O6 Ca1 O4 130.0(4) . 6
O7 Ca1 O4 133.9(4) . 6
O4D Ca1 O4 149.3(4) 7 6
O4D Ca1 O4 105.9(3) 4_545 6
O5 Ca1 O4 86.2(3) . 6
O5 Ca1 O4 56.1(3) 6 6
O4 Ca1 O4 126.0(4) 7 6
O4 Ca1 O4 82.6(3) 4_545 6
O4 Ca1 O4 43.4(5) . 6
O6 Ca1 O5 76.9(3) . 7
O7 Ca1 O5 134.64(19) . 7
O4D Ca1 O5 71.6(3) 7 7
O4D Ca1 O5 137.5(3) 4_545 7
O5 Ca1 O5 82.8(3) . 7
O5 Ca1 O5 139.48(15) 6 7
O4 Ca1 O5 55.8(3) 7 7
O4 Ca1 O5 136.6(3) 4_545 7
O4 Ca1 O5 54.7(3) . 7
O4 Ca1 O5 85.1(3) 6 7
O6 Ca1 O5 76.9(3) . 4_545
O7 Ca1 O5 134.64(19) . 4_545
O4D Ca1 O5 137.5(3) 7 4_545
O4D Ca1 O5 71.6(3) 4_545 4_545
O5 Ca1 O5 139.48(15) . 4_545
O5 Ca1 O5 82.8(3) 6 4_545
O4 Ca1 O5 136.6(3) 7 4_545
O4 Ca1 O5 55.8(3) 4_545 4_545
O4 Ca1 O5 85.1(3) . 4_545
O4 Ca1 O5 54.7(3) 6 4_545
O5 Ca1 O5 83.4(4) 7 4_545
O6 Ca1 H3 101.3 . .
O7 Ca1 H3 15.4 . .
O4D Ca1 H3 64.0 7 .
O4D Ca1 H3 76.4 4_545 .
O5 Ca1 H3 64.0 . .
O5 Ca1 H3 74.5 6 .
O4 Ca1 H3 75.2 7 .
O4 Ca1 H3 89.6 4_545 .
O4 Ca1 H3 118.6 . .
O4 Ca1 H3 125.0 6 .
O5 Ca1 H3 130.6 7 .
O5 Ca1 H3 145.2 4_545 .
V2 O1 V1 149.3(5) . .
V2 O1 V1 105.7(4) . 5
V1 O1 V1 105.1(4) . 5
V2 O3 V1 149.2(4) . 1_556
V2 O3 V2 105.7(4) . 5_556
V1 O3 V2 105.1(4) 1_556 5_556
V1 O4 Ca1 139.8(6) . 7
V1 O4 Ca1 122.7(6) . .
Ca1 O4 Ca1 97.4(3) 7 .
Ca1 O5 Ca1 97.2(3) . 7
Ca1 O5 H1 118.0 . .
Ca1 O5 H1 101.1 7 .
Ca1 O5 H2 99.7 . .
Ca1 O5 H2 124.6 7 .
H1 O5 H2 115.9 . .
Ca1 O7 H4 145.0 . .
Ca1 O7 H3 55.2 . .
H4 O7 H3 92.7 . .
V1 O4D Ca1 160.0(7) . 7

loop_
_geom_bond_atom_site_label_1
_geom_bond_atom_site_label_2
_geom_bond_distance
_geom_bond_site_symmetry_2
V1 O4D 1.565(10) 6
V1 O4D 1.565(10) .
V1 O4 1.672(10) 6
V1 O4 1.672(10) .
V1 O1 1.906(9) .
V1 O3 1.906(8) 1_554
V1 O1 1.970(8) 5
V1 V2 3.064(2) 5
V1 V1 3.077(3) 5
V2 O2 1.606(8) 6
V2 O2 1.606(8) .
V2 O1 1.873(9) .
V2 O3 1.877(8) .
V2 O3 1.953(8) 5_556
V2 V2 3.052(3) 5_556
V2 V1 3.064(2) 5
Ca1 O6 2.458(12) .
Ca1 O7 2.478(12) .
Ca1 O4D 2.496(10) 7
Ca1 O4D 2.496(10) 4_545
Ca1 O5 2.568(9) .
Ca1 O5 2.568(9) 6
Ca1 O4 2.576(11) 7
Ca1 O4 2.576(11) 4_545
Ca1 O4 2.628(12) .
Ca1 O4 2.628(12) 6
Ca1 O5 2.644(9) 7
Ca1 O5 2.644(9) 4_545
Ca1 H3 2.1581 .
O1 V1 1.970(8) 5
O3 V1 1.906(8) 1_556
O3 V2 1.953(8) 5_556
O4 Ca1 2.576(11) 7
O5 Ca1 2.644(9) 7
O5 H1 0.8892 .
O5 H2 0.8792 .
O7 H4 0.8438 .
O7 H3 0.6957 .
O4D Ca1 2.496(10) 7

loop_
_geom_torsion_atom_site_label_1
_geom_torsion_atom_site_label_2
_geom_torsion_atom_site_label_3
_geom_torsion_atom_site_label_4
_geom_torsion
_geom_torsion_site_symmetry_1
_geom_torsion_site_symmetry_4
O2 V2 O1 V1 -56.0(3) 6 .
O2 V2 O1 V1 56.0(3) . .
O3 V2 O1 V1 180.0 . .
O3 V2 O1 V1 180.0 5_556 .
V2 V2 O1 V1 180.0 5_556 .
V1 V2 O1 V1 180.000(1) 5 .
O2 V2 O1 V1 124.0(3) 6 5
O2 V2 O1 V1 -124.0(3) . 5
O3 V2 O1 V1 0.0 . 5
O3 V2 O1 V1 0.0 5_556 5
V2 V2 O1 V1 0.0 5_556 5
O4D V1 O1 V2 72.9(4) 6 .
O4D V1 O1 V2 -72.9(4) . .
O4 V1 O1 V2 36.6(4) 6 .
O4 V1 O1 V2 -36.6(4) . .
O3 V1 O1 V2 180.0 1_554 .
O1 V1 O1 V2 180.0 5 .
V2 V1 O1 V2 180.0 5 .
V1 V1 O1 V2 180.0 5 .
O4D V1 O1 V1 -107.1(4) 6 5
O4D V1 O1 V1 107.1(4) . 5
O4 V1 O1 V1 -143.4(4) 6 5
O4 V1 O1 V1 143.4(4) . 5
O3 V1 O1 V1 0.0 1_554 5
O1 V1 O1 V1 0.0 5 5
V2 V1 O1 V1 0.0 5 5
O2 V2 O3 V1 55.7(3) 6 1_556
O2 V2 O3 V1 -55.6(3) . 1_556
O1 V2 O3 V1 180.0 . 1_556
O3 V2 O3 V1 180.000(1) 5_556 1_556
V2 V2 O3 V1 180.000(2) 5_556 1_556
V1 V2 O3 V1 180.0 5 1_556
O2 V2 O3 V2 -124.3(3) 6 5_556
O2 V2 O3 V2 124.4(3) . 5_556
O1 V2 O3 V2 0.000(2) . 5_556
O3 V2 O3 V2 0.0 5_556 5_556
V1 V2 O3 V2 0.0 5 5_556
O4D V1 O4 Ca1 -179.1(8) 6 7
O4D V1 O4 Ca1 0.2(8) . 7
O4 V1 O4 Ca1 -179.4(6) 6 7
O1 V1 O4 Ca1 -80.3(9) . 7
O3 V1 O4 Ca1 81.4(9) 1_554 7
O1 V1 O4 Ca1 1.3(14) 5 7
V2 V1 O4 Ca1 52.4(11) 5 7
V1 V1 O4 Ca1 -51.1(11) 5 7
O4D V1 O4 Ca1 1.0(8) 6 .
O4D V1 O4 Ca1 -179.8(12) . .
O4 V1 O4 Ca1 0.7(8) 6 .
O1 V1 O4 Ca1 99.8(5) . .
O3 V1 O4 Ca1 -98.5(6) 1_554 .
O1 V1 O4 Ca1 -178.7(4) 5 .
V2 V1 O4 Ca1 -127.5(5) 5 .
V1 V1 O4 Ca1 129.0(4) 5 .
O6 Ca1 O4 V1 -110.1(6) . .
O7 Ca1 O4 V1 112.0(6) . .
O4D Ca1 O4 V1 -180.0(6) 7 .
O4D Ca1 O4 V1 -1.8(11) 4_545 .
O5 Ca1 O4 V1 126.0(7) . .
O5 Ca1 O4 V1 41.3(6) 6 .
O4 Ca1 O4 V1 180.0(9) 7 .
O4 Ca1 O4 V1 -1.3(5) 4_545 .
O4 Ca1 O4 V1 -0.6(7) 6 .
O5 Ca1 O4 V1 -127.1(8) 7 .
O5 Ca1 O4 V1 -41.8(6) 4_545 .
O6 Ca1 O4 Ca1 69.9(5) . 7
O7 Ca1 O4 Ca1 -68.0(5) . 7
O4D Ca1 O4 Ca1 0.1(4) 7 7
O4D Ca1 O4 Ca1 178.2(6) 4_545 7
O5 Ca1 O4 Ca1 -54.0(3) . 7
O5 Ca1 O4 Ca1 -138.7(4) 6 7
O4 Ca1 O4 Ca1 0.0 7 7
O4 Ca1 O4 Ca1 178.8(4) 4_545 7
O4 Ca1 O4 Ca1 179.4(2) 6 7
O5 Ca1 O4 Ca1 52.9(3) 7 7
O5 Ca1 O4 Ca1 138.3(4) 4_545 7
O6 Ca1 O5 Ca1 -62.9(5) . 7
O7 Ca1 O5 Ca1 -138.3(3) . 7
O4D Ca1 O5 Ca1 -72.9(3) 7 7
O4D Ca1 O5 Ca1 -164.9(4) 4_545 7
O5 Ca1 O5 Ca1 141.77(16) 6 7
O4 Ca1 O5 Ca1 -53.3(3) 7 7
O4 Ca1 O5 Ca1 160.3(4) 4_545 7
O4 Ca1 O5 Ca1 51.9(3) . 7
O4 Ca1 O5 Ca1 85.5(3) 6 7
O5 Ca1 O5 Ca1 0.0 7 7
O5 Ca1 O5 Ca1 70.9(5) 4_545 7
O4D V1 O4D Ca1 1(3) 6 7
O4 V1 O4D Ca1 0(2) 6 7
O4 V1 O4D Ca1 -0.3(15) . 7
O1 V1 O4D Ca1 104.8(19) . 7
O3 V1 O4D Ca1 -104.9(19) 1_554 7
O1 V1 O4D Ca1 -179.7(18) 5 7
V2 V1 O4D Ca1 -142.3(18) 5 7
V1 V1 O4D Ca1 142.3(18) 5 7
